data_7031840
loop_
_publ_author_name
'Tan, Da-Wei'
'Xie, Jing-Bo'
'Li, Qi'
'Li, Hong-Xi'
'Li, Jun-Chi'
'Li, Hai-Yan'
'Lang, Jian-Ping'

_publ_section_title
;
 Syntheses and structures of copper complexes of
 3-(6-(1H-pyrazol-1-yl)pyridin-2-yl)pyrazol-1-ide and their excellent
 performance in the syntheses of nitriles and aldehydes.
;
_journal_issue 37
_journal_name_full 'Dalton transactions (Cambridge, England : 2003)'
_journal_page_first 14061
_journal_page_last 14071
_journal_paper_doi 10.1039/c4dt01765j
_journal_volume 43
_journal_year 2014
_chemical_formula_moiety 'C11 H9 Cl2 Cu N5'
_chemical_formula_sum 'C11 H9 Cl2 Cu N5'
_chemical_formula_weight 345.67
_chemical_name_systematic
; 
 ? 
;
_space_group_IT_number 14
_symmetry_cell_setting monoclinic
_symmetry_space_group_name_Hall '-P 2ybc'
_symmetry_space_group_name_H-M 'P 1 21/c 1'
_atom_sites_solution_hydrogens geom
_atom_sites_solution_primary direct
_atom_sites_solution_secondary difmap
_audit_creation_method SHELXL-97
_cell_angle_alpha 90.00
_cell_angle_beta 95.370(8)
_cell_angle_gamma 90.00
_cell_formula_units_Z 4
_cell_length_a 10.4435(9)
_cell_length_b 8.0268(7)
_cell_length_c 15.2314(13)
_cell_measurement_reflns_used 2342
_cell_measurement_temperature 223(2)
_cell_measurement_theta_max 27.9890
_cell_measurement_theta_min 3.3660
_cell_volume 1271.21(19)
_computing_cell_refinement
;
CrysAlisPro, Agilent Technologies,
Version 1.171.36.32 (release 02-08-2013 CrysAlis171 .NET)
(compiled Aug  2 2013,16:46:58)
;
_computing_data_collection
;
CrysAlisPro, Agilent Technologies,
Version 1.171.36.32 (release 02-08-2013 CrysAlis171 .NET)
(compiled Aug  2 2013,16:46:58)
;
_computing_data_reduction
;
CrysAlisPro, Agilent Technologies,
Version 1.171.36.32 (release 02-08-2013 CrysAlis171 .NET)
(compiled Aug  2 2013,16:46:58)
;
_computing_structure_refinement 'SHELXL-97 (Sheldrick, 1997)'
_computing_structure_solution 'SHELXS-97 (Sheldrick, 1990)'
_diffrn_ambient_temperature 223(2)
_diffrn_measured_fraction_theta_full 0.998
_diffrn_measured_fraction_theta_max 0.998
_diffrn_measurement_device_type 'Xcalibur, Atlas, Gemini'
_diffrn_radiation_monochromator graphite
_diffrn_radiation_source 'fine-focus sealed tube'
_diffrn_radiation_type MoK\a
_diffrn_radiation_wavelength 0.71073
_diffrn_reflns_av_R_equivalents 0.0485
_diffrn_reflns_av_sigmaI/netI 0.0605
_diffrn_reflns_limit_h_max 12
_diffrn_reflns_limit_h_min -12
_diffrn_reflns_limit_k_max 9
_diffrn_reflns_limit_k_min -7
_diffrn_reflns_limit_l_max 14
_diffrn_reflns_limit_l_min -18
_diffrn_reflns_number 5872
_diffrn_reflns_theta_full 25.50
_diffrn_reflns_theta_max 25.50
_diffrn_reflns_theta_min 3.17
_exptl_absorpt_coefficient_mu 2.129
_exptl_absorpt_correction_T_max 0.8153
_exptl_absorpt_correction_T_min 0.5676
_exptl_absorpt_correction_type multi-scan
_exptl_absorpt_process_details 'Jacobson, R. (1998) Private communication'
_exptl_crystal_colour green
_exptl_crystal_density_diffrn 1.806
_exptl_crystal_density_method 'not measured'
_exptl_crystal_description plate
_exptl_crystal_F_000 692
_exptl_crystal_size_max 0.30
_exptl_crystal_size_mid 0.16
_exptl_crystal_size_min 0.10
_refine_diff_density_max 0.876
_refine_diff_density_min -0.670
_refine_diff_density_rms 0.150
_refine_ls_extinction_method none
_refine_ls_goodness_of_fit_ref 1.078
_refine_ls_hydrogen_treatment mixed
_refine_ls_matrix_type full
_refine_ls_number_parameters 176
_refine_ls_number_reflns 2361
_refine_ls_number_restraints 1
_refine_ls_restrained_S_all 1.078
_refine_ls_R_factor_all 0.0946
_refine_ls_R_factor_gt 0.0768
_refine_ls_shift/su_max 0.000
_refine_ls_shift/su_mean 0.000
_refine_ls_structure_factor_coef Fsqd
_refine_ls_weighting_details 'calc w=1/[\s^2^(Fo^2^)+(0.0682P)^2^+12.7647P] where P=(Fo^2^+2Fc^2^)/3'
_refine_ls_weighting_scheme calc
_refine_ls_wR_factor_gt 0.1907
_refine_ls_wR_factor_ref 0.1996
_reflns_number_gt 1895
_reflns_number_total 2361
_reflns_threshold_expression >2sigma(I)
_cod_data_source_file c4dt01765j2.cif
_cod_data_source_block t
_cod_depositor_comments
;
The following automatic conversions were performed:

'_symmetry_cell_setting' value 'Monoclinic' changed to 'monoclinic'
according to
/usr/data/users/saulius/crontab/automatic-downloads/rss-feeds/RSC/lib/dictionaries/cif_core.dic
dictionary named 'cif_core.dic' version 2.4.2 from 2011-04-26.

Automatic conversion script
Id: cif_fix_values 2281 2013-09-26 08:29:07Z andrius 

 Adding full bibliography for 7031837--7031841.cif.
;
_cod_original_sg_symbol_H-M 'P 21/c'
_cod_database_code 7031840

loop_
_symmetry_equiv_pos_as_xyz
'x, y, z'
'-x, y+1/2, -z+1/2'
'-x, -y, -z'
'x, -y-1/2, z-1/2'

loop_
_atom_site_label
_atom_site_type_symbol
_atom_site_fract_x
_atom_site_fract_y
_atom_site_fract_z
_atom_site_U_iso_or_equiv
_atom_site_adp_type
_atom_site_occupancy
_atom_site_symmetry_multiplicity
_atom_site_calc_flag
_atom_site_refinement_flags
Cu1 Cu 0.72176(10) 0.58710(14) 0.11738(6) 0.0372(4) Uani 1 1 d .
Cl1 Cl 0.84214(18) 0.8550(2) 0.12652(12) 0.0296(5) Uani 1 1 d .
Cl2 Cl 0.6527(2) 0.5384(3) 0.25295(12) 0.0367(5) Uani 1 1 d .
N5 N 0.5633(7) 0.6996(9) 0.0516(5) 0.0357(16) Uani 1 1 d .
C11 C 0.4652(8) 0.7994(10) 0.0668(6) 0.0350(19) Uani 1 1 d .
H11 H 0.4445 0.8315 0.1231 0.042 Uiso 1 1 calc R
N3 N 0.7370(6) 0.5209(9) -0.0071(4) 0.0324(15) Uani 1 1 d .
C3 C 0.9013(7) 0.3569(10) 0.0531(5) 0.0290(17) Uani 1 1 d .
N1 N 0.8708(7) 0.4222(9) 0.1299(5) 0.0398(17) Uani 1 1 d .
C10 C 0.3976(10) 0.8497(12) -0.0120(7) 0.050(2) Uani 1 1 d .
H10 H 0.3247 0.9189 -0.0183 0.060 Uiso 1 1 calc R
C9 C 0.4581(9) 0.7786(11) -0.0778(6) 0.044(2) Uani 1 1 d .
H9 H 0.4354 0.7900 -0.1387 0.053 Uiso 1 1 calc R
N4 N 0.5601(7) 0.6859(10) -0.0378(5) 0.0456(19) Uani 1 1 d .
C8 C 0.6548(8) 0.5831(10) -0.0716(6) 0.0350(19) Uani 1 1 d .
C7 C 0.6654(8) 0.5465(11) -0.1594(5) 0.038(2) Uani 1 1 d .
H7 H 0.6105 0.5951 -0.2047 0.046 Uiso 1 1 calc R
C6 C 0.7606(8) 0.4349(11) -0.1773(6) 0.040(2) Uani 1 1 d .
H6 H 0.7698 0.4052 -0.2361 0.049 Uiso 1 1 calc R
C5 C 0.8422(9) 0.3665(11) -0.1101(6) 0.039(2) Uani 1 1 d .
H5 H 0.9064 0.2903 -0.1227 0.047 Uiso 1 1 calc R
C4 C 0.8281(8) 0.4112(11) -0.0259(6) 0.0366(19) Uani 1 1 d .
C2 C 1.0035(9) 0.2475(12) 0.0680(6) 0.046(2) Uani 1 1 d .
H2 H 1.0418 0.1852 0.0252 0.055 Uiso 1 1 calc R
C1 C 1.0376(9) 0.2474(12) 0.1563(6) 0.045(2) Uani 1 1 d .
H1 H 1.1050 0.1868 0.1865 0.054 Uiso 1 1 calc R
N2 N 0.9543(9) 0.3531(11) 0.1923(5) 0.052(2) Uani 1 1 d D
H2A H 0.964(9) 0.387(11) 0.246(2) 0.04(3) Uiso 1 1 d D

loop_
_atom_site_aniso_label
_atom_site_aniso_U_11
_atom_site_aniso_U_22
_atom_site_aniso_U_33
_atom_site_aniso_U_23
_atom_site_aniso_U_13
_atom_site_aniso_U_12
Cu1 0.0404(6) 0.0395(6) 0.0315(6) -0.0003(5) 0.0014(4) -0.0089(5)
Cl1 0.0322(10) 0.0269(9) 0.0288(9) -0.0026(8) -0.0007(7) -0.0097(8)
Cl2 0.0380(11) 0.0443(12) 0.0284(10) -0.0032(9) 0.0069(8) -0.0123(9)
N5 0.037(4) 0.032(4) 0.038(4) -0.002(3) 0.004(3) -0.012(3)
C11 0.033(4) 0.029(4) 0.044(5) -0.003(4) 0.004(4) -0.010(4)
N3 0.033(4) 0.033(4) 0.030(3) 0.002(3) 0.000(3) -0.014(3)
C3 0.031(4) 0.026(4) 0.030(4) 0.003(3) 0.003(3) -0.012(3)
N1 0.041(4) 0.041(4) 0.037(4) 0.004(3) -0.003(3) -0.011(3)
C10 0.046(5) 0.034(5) 0.068(7) 0.007(5) -0.005(5) -0.010(4)
C9 0.049(6) 0.037(5) 0.047(5) 0.012(4) 0.001(4) -0.011(4)
N4 0.045(4) 0.042(4) 0.049(5) 0.008(4) 0.000(4) -0.023(4)
C8 0.035(4) 0.030(4) 0.040(5) 0.001(4) 0.002(4) -0.008(4)
C7 0.040(5) 0.043(5) 0.032(4) 0.001(4) 0.001(4) -0.010(4)
C6 0.036(5) 0.046(5) 0.040(5) -0.007(4) 0.005(4) -0.010(4)
C5 0.042(5) 0.036(5) 0.040(5) -0.002(4) 0.007(4) -0.007(4)
C4 0.036(5) 0.031(4) 0.043(5) -0.003(4) 0.002(4) -0.012(4)
C2 0.055(6) 0.039(5) 0.044(5) -0.002(4) 0.010(4) -0.015(5)
C1 0.042(5) 0.041(5) 0.052(6) 0.009(4) 0.006(4) 0.000(4)
N2 0.061(5) 0.053(5) 0.040(5) 0.009(4) -0.003(4) -0.010(4)

loop_
_atom_type_symbol
_atom_type_description
_atom_type_scat_dispersion_real
_atom_type_scat_dispersion_imag
_atom_type_scat_source
C C 0.0033 0.0016 'International Tables Vol C Tables 4.2.6.8 and 6.1.1.4'
H H 0.0000 0.0000 'International Tables Vol C Tables 4.2.6.8 and 6.1.1.4'
N N 0.0061 0.0033 'International Tables Vol C Tables 4.2.6.8 and 6.1.1.4'
Cu Cu 0.3201 1.2651 'International Tables Vol C Tables 4.2.6.8 and 6.1.1.4'
Cl Cl 0.1484 0.1585 'International Tables Vol C Tables 4.2.6.8 and 6.1.1.4'

loop_
_geom_angle_atom_site_label_1
_geom_angle_atom_site_label_2
_geom_angle_atom_site_label_3
_geom_angle
N3 Cu1 N1 77.7(3)
N3 Cu1 N5 77.7(3)
N1 Cu1 N5 154.3(3)
N3 Cu1 Cl2 151.2(2)
N1 Cu1 Cl2 96.2(2)
N5 Cu1 Cl2 102.0(2)
N3 Cu1 Cl1 101.48(19)
N1 Cu1 Cl1 100.3(2)
N5 Cu1 Cl1 91.55(19)
Cl2 Cu1 Cl1 107.34(8)
C11 N5 N4 105.9(7)
C11 N5 Cu1 140.5(6)
N4 N5 Cu1 113.2(6)
N5 C11 C10 111.0(8)
N5 C11 H11 124.5
C10 C11 H11 124.5
C8 N3 C4 120.4(7)
C8 N3 Cu1 119.7(6)
C4 N3 Cu1 119.9(5)
N1 C3 C2 110.3(7)
N1 C3 C4 117.4(8)
C2 C3 C4 132.3(8)
C3 N1 N2 105.2(8)
C3 N1 Cu1 114.4(5)
N2 N1 Cu1 140.4(6)
C9 C10 C11 106.3(9)
C9 C10 H10 126.9
C11 C10 H10 126.9
C10 C9 N4 107.0(8)
C10 C9 H9 126.5
N4 C9 H9 126.5
N5 N4 C9 109.8(8)
N5 N4 C8 117.1(7)
C9 N4 C8 133.1(8)
N3 C8 C7 121.7(8)
N3 C8 N4 111.8(7)
C7 C8 N4 126.5(8)
C6 C7 C8 116.9(8)
C6 C7 H7 121.6
C8 C7 H7 121.6
C5 C6 C7 121.0(8)
C5 C6 H6 119.5
C7 C6 H6 119.5
C4 C5 C6 118.8(9)
C4 C5 H5 120.6
C6 C5 H5 120.6
N3 C4 C5 121.1(8)
N3 C4 C3 110.6(7)
C5 C4 C3 128.3(9)
C1 C2 C3 106.8(8)
C1 C2 H2 126.6
C3 C2 H2 126.6
C2 C1 N2 106.2(8)
C2 C1 H1 126.9
N2 C1 H1 126.9
N1 N2 C1 111.5(8)
N1 N2 H2A 124(7)
C1 N2 H2A 124(7)

loop_
_geom_bond_atom_site_label_1
_geom_bond_atom_site_label_2
_geom_bond_distance
Cu1 N3 1.990(7)
Cu1 N1 2.038(8)
Cu1 N5 2.061(7)
Cu1 Cl2 2.284(2)
Cu1 Cl1 2.488(2)
N5 C11 1.338(11)
N5 N4 1.364(10)
C11 C10 1.393(13)
C11 H11 0.9400
N3 C8 1.339(10)
N3 C4 1.347(11)
C3 N1 1.346(10)
C3 C2 1.384(12)
C3 C4 1.432(11)
N1 N2 1.349(10)
C10 C9 1.359(14)
C10 H10 0.9400
C9 N4 1.392(12)
C9 H9 0.9400
N4 C8 1.420(12)
C8 C7 1.384(12)
C7 C6 1.384(13)
C7 H7 0.9400
C6 C5 1.383(12)
C6 H6 0.9400
C5 C4 1.354(12)
C5 H5 0.9400
C2 C1 1.358(13)
C2 H2 0.9400
C1 N2 1.367(13)
C1 H1 0.9400
N2 H2A 0.864(10)
